data_7709943
loop_
_publ_author_name
'Upadhyay, Aditya'
'Meena, Harshita'
'Jha, Raushan Kumar'
'Kanika, Kanika'
'Kumar, Sangit'

_publ_section_title
;
 Isolation of Monomeric Copper(II) Phenolate Selenoether Complexes using
 Chelating ortho-Bisphenylselenide-phenolate Ligands and Their
 Electrocatalytic Hydrogen Gas Evolution Activity
;
_journal_name_full 'Dalton Transactions'
_journal_paper_doi 10.1039/D2DT00678B
_journal_year 2022
_chemical_formula_sum 'C50 H33 Cu N2 O4 Se4'
_chemical_formula_weight 1105.16
_space_group_crystal_system triclinic
_space_group_IT_number 2
_space_group_name_Hall '-P 1'
_space_group_name_H-M_alt 'P -1'
_atom_sites_solution_hydrogens geom
_audit_creation_method SHELXL-2018/3
_audit_update_record
;
2021-09-28 deposited with the CCDC.	2022-04-07 downloaded from the CCDC.
;
_cell_angle_alpha 95.014(4)
_cell_angle_beta 90.846(5)
_cell_angle_gamma 92.024(4)
_cell_formula_units_Z 2
_cell_length_a 12.7004(15)
_cell_length_b 12.8883(18)
_cell_length_c 13.2533(17)
_cell_measurement_reflns_used 2392
_cell_measurement_temperature 140(2)
_cell_measurement_theta_max 27.28
_cell_measurement_theta_min 2.64
_cell_volume 2159.4(5)
_computing_cell_refinement 'Bruker SAINT'
_computing_data_collection 'Bruker APEX2'
_computing_data_reduction 'Bruker SAINT'
_computing_molecular_graphics 'Bruker SHELXTL'
_computing_publication_material 'Bruker SHELXTL'
_computing_structure_refinement 'SHELXL-2014 (Sheldrick 2014)'
_computing_structure_solution 'SHELXS-97 (Sheldrick 2008)'
_diffrn_ambient_temperature 140(2)
_diffrn_measured_fraction_theta_full 0.973
_diffrn_measured_fraction_theta_max 0.950
_diffrn_measurement_device_type 'Bruker APEX-II CCD'
_diffrn_measurement_method '\f and \w scans'
_diffrn_radiation_type MoK\a
_diffrn_radiation_wavelength 0.71073
_diffrn_reflns_av_R_equivalents 0.1251
_diffrn_reflns_av_unetI/netI 0.2006
_diffrn_reflns_Laue_measured_fraction_full 0.973
_diffrn_reflns_Laue_measured_fraction_max 0.950
_diffrn_reflns_limit_h_max 17
_diffrn_reflns_limit_h_min -17
_diffrn_reflns_limit_k_max 18
_diffrn_reflns_limit_k_min -18
_diffrn_reflns_limit_l_max 18
_diffrn_reflns_limit_l_min -18
_diffrn_reflns_number 24989
_diffrn_reflns_point_group_measured_fraction_full 0.973
_diffrn_reflns_point_group_measured_fraction_max 0.950
_diffrn_reflns_theta_full 25.242
_diffrn_reflns_theta_max 30.091
_diffrn_reflns_theta_min 2.636
_exptl_absorpt_coefficient_mu 3.926
_exptl_absorpt_correction_T_max 0.7460
_exptl_absorpt_correction_T_min 0.3545
_exptl_absorpt_correction_type multi-scan
_exptl_crystal_colour green
_exptl_crystal_density_diffrn 1.700
_exptl_crystal_description needle
_exptl_crystal_F_000 1088
_exptl_crystal_size_max 0.05
_exptl_crystal_size_mid 0.035
_exptl_crystal_size_min 0.026
_refine_diff_density_max 1.372
_refine_diff_density_min -1.273
_refine_diff_density_rms 0.194
_refine_ls_extinction_method none
_refine_ls_goodness_of_fit_ref 0.973
_refine_ls_hydrogen_treatment constr
_refine_ls_matrix_type full
_refine_ls_number_parameters 550
_refine_ls_number_reflns 12048
_refine_ls_number_restraints 0
_refine_ls_restrained_S_all 0.973
_refine_ls_R_factor_all 0.1563
_refine_ls_R_factor_gt 0.0798
_refine_ls_shift/su_max 0.000
_refine_ls_shift/su_mean 0.000
_refine_ls_structure_factor_coef Fsqd
_refine_ls_weighting_details 'w=1/[\s^2^(Fo^2^)+(0.0541P)^2^] where P=(Fo^2^+2Fc^2^)/3'
_refine_ls_weighting_scheme calc
_refine_ls_wR_factor_gt 0.1703
_refine_ls_wR_factor_ref 0.2054
_reflns_Friedel_coverage 0.000
_reflns_number_gt 6448
_reflns_number_total 12048
_reflns_threshold_expression 'I > 2\s(I)'
_cod_data_source_file d2dt00678b2.cif
_cod_data_source_block shelx
_cod_database_code 7709943
_shelx_shelxl_version_number 2018/3
_shelx_space_group_comment
;
The symmetry employed for this shelxl refinement is uniquely defined
by the following loop, which should always be used as a source of
symmetry information in preference to the above space-group names.
They are only intended as comments.
;
_shelx_estimated_absorpt_t_min 0.3545
_shelx_estimated_absorpt_t_max 0.7460

loop_
_space_group_symop_operation_xyz
'x, y, z'
'-x, -y, -z'

loop_
_atom_site_label
_atom_site_type_symbol
_atom_site_fract_x
_atom_site_fract_y
_atom_site_fract_z
_atom_site_U_iso_or_equiv
_atom_site_adp_type
_atom_site_occupancy
_atom_site_site_symmetry_order
_atom_site_calc_flag
_atom_site_refinement_flags_posn
_atom_site_refinement_flags_adp
_atom_site_refinement_flags_occupancy
_atom_site_disorder_assembly
_atom_site_disorder_group
Se01 Se 0.34466(6) 0.63037(6) 0.53238(5) 0.02349(18) Uani 1 1 d . . . . .
Se02 Se 0.05224(6) 0.63190(6) 0.85834(5) 0.02524(19) Uani 1 1 d . . . . .
Se03 Se 0.34561(6) 0.65356(6) 0.96846(5) 0.02462(19) Uani 1 1 d . . . . .
Se04 Se 0.39059(6) 0.90750(6) 0.63703(5) 0.02618(19) Uani 1 1 d . . . . .
Cu1 Cu 0.39601(6) 0.57696(7) 0.74627(6) 0.0185(2) Uani 1 1 d . . . . .
O1 O 0.4214(4) 0.7258(4) 0.7648(3) 0.0228(11) Uani 1 1 d . . . . .
O2 O 0.2448(4) 0.5765(4) 0.7351(3) 0.0210(10) Uani 1 1 d . . . . .
N1 N 0.3897(4) 0.4217(4) 0.7168(4) 0.0198(12) Uani 1 1 d . . . . .
N2 N 0.5477(4) 0.5526(5) 0.7707(4) 0.0222(13) Uani 1 1 d . . . . .
C1 C 0.1938(5) 0.6464(5) 0.6914(5) 0.0170(14) Uani 1 1 d . . . . .
O3 O 0.0802(5) 1.0587(5) 0.8950(5) 0.0569(19) Uani 1 1 d . . . . .
C2 C 0.0987(5) 0.6845(5) 0.7373(5) 0.0193(14) Uani 1 1 d . . . . .
C3 C 0.3528(5) 0.7874(5) 0.8079(5) 0.0201(15) Uani 1 1 d . . . . .
C4 C 0.3273(5) 0.8799(5) 0.7615(5) 0.0199(15) Uani 1 1 d . . . . .
C5 C 0.3041(5) 0.7700(5) 0.8992(5) 0.0201(15) Uani 1 1 d . . . . .
C6 C 0.5710(6) 0.4499(6) 0.7556(5) 0.0240(16) Uani 1 1 d . . . . .
O4 O -0.0401(5) 0.9416(6) 0.6095(5) 0.066(2) Uani 1 1 d . . . . .
C7 C 0.0475(5) 0.7661(6) 0.6982(5) 0.0239(16) Uani 1 1 d . . . . .
C8 C 0.1718(5) 0.7644(6) 0.5602(5) 0.0243(16) Uani 1 1 d . . . . .
H8 H 0.195060 0.790005 0.498972 0.029 Uiso 1 1 calc R U . . .
C9 C 0.4851(6) 0.3802(6) 0.7261(5) 0.0230(16) Uani 1 1 d . . . . .
C10 C 0.2489(6) 0.9423(6) 0.8011(5) 0.0265(16) Uani 1 1 d . . . . .
H10 H 0.230169 1.001547 0.767717 0.032 Uiso 1 1 calc R U . . .
C11 C 0.2276(5) 0.8353(6) 0.9393(5) 0.0237(16) Uani 1 1 d . . . . .
H11 H 0.196236 0.821824 1.001720 0.028 Uiso 1 1 calc R U . . .
C12 C 0.2230(5) 0.6854(6) 0.5989(5) 0.0234(16) Uani 1 1 d . . . . .
C13 C 0.5333(5) 0.9357(6) 0.6810(6) 0.0260(17) Uani 1 1 d . . . . .
C14 C 0.0850(5) 0.8084(6) 0.6097(5) 0.0245(16) Uani 1 1 d . . . . .
C15 C 0.0414(5) 0.4860(6) 0.8150(5) 0.0239(16) Uani 1 1 d . . . . .
C16 C 0.5006(7) 0.2725(6) 0.7080(5) 0.0294(18) Uani 1 1 d . . . . .
C17 C 0.1962(6) 0.9200(6) 0.8897(6) 0.0257(16) Uani 1 1 d . . . . .
C18 C 0.2865(5) 0.4954(6) 0.4867(5) 0.0212(15) Uani 1 1 d . . . . .
C19 C 0.3083(6) 0.3591(6) 0.6904(5) 0.0274(17) Uani 1 1 d . . . . .
H19 H 0.241099 0.388102 0.683769 0.033 Uiso 1 1 calc R U . . .
C20 C 0.1429(7) 0.3705(6) 0.4511(6) 0.0333(19) Uani 1 1 d . . . . .
H20 H 0.069355 0.354178 0.449566 0.040 Uiso 1 1 calc R U . . .
C21 C 0.0146(6) 0.4477(6) 0.7181(5) 0.0286(17) Uani 1 1 d . . . . .
H21 H 0.003794 0.494155 0.667360 0.034 Uiso 1 1 calc R U . . .
C22 C 0.2132(7) 0.2934(7) 0.4207(6) 0.037(2) Uani 1 1 d . . . . .
H22 H 0.188336 0.224875 0.397583 0.045 Uiso 1 1 calc R U . . .
C23 C 0.4828(6) 0.7112(6) 1.0141(5) 0.0241(16) Uani 1 1 d . . . . .
C24 C 0.6717(6) 0.4128(7) 0.7687(5) 0.0295(18) Uani 1 1 d . . . . .
C25 C 0.6260(6) 0.6209(6) 0.7987(5) 0.0285(17) Uani 1 1 d . . . . .
H25 H 0.611281 0.692834 0.808542 0.034 Uiso 1 1 calc R U . . .
C26 C 0.6074(6) 0.9547(6) 0.6057(6) 0.0291(18) Uani 1 1 d . . . . .
H26 H 0.584784 0.951610 0.536806 0.035 Uiso 1 1 calc R U . . .
C27 C 0.3555(6) 0.4182(6) 0.4560(5) 0.0290(17) Uani 1 1 d . . . . .
H27 H 0.429031 0.434620 0.456366 0.035 Uiso 1 1 calc R U . . .
C28 C 0.6612(6) 0.6836(7) 1.0615(6) 0.035(2) Uani 1 1 d . . . . .
H28 H 0.714866 0.636347 1.073254 0.042 Uiso 1 1 calc R U . . .
C29 C 0.5686(6) 0.9422(7) 0.7817(6) 0.0323(18) Uani 1 1 d . . . . .
H29 H 0.520408 0.931338 0.834209 0.039 Uiso 1 1 calc R U . . .
C30 C 0.1794(6) 0.4701(6) 0.4833(6) 0.0311(18) Uani 1 1 d . . . . .
H30 H 0.130718 0.521964 0.503284 0.037 Uiso 1 1 calc R U . . .
C31 C 0.6068(7) 0.2371(7) 0.7224(6) 0.040(2) Uani 1 1 d . . . . .
H31 H 0.619560 0.164818 0.711403 0.048 Uiso 1 1 calc R U . . .
C32 C 0.4133(7) 0.2073(6) 0.6820(6) 0.036(2) Uani 1 1 d . . . . .
H32 H 0.419935 0.133999 0.671608 0.043 Uiso 1 1 calc R U . . .
C33 C 0.0573(6) 0.4165(6) 0.8893(6) 0.0321(19) Uani 1 1 d . . . . .
H33 H 0.078214 0.441970 0.956278 0.038 Uiso 1 1 calc R U . . .
C34 C 0.3199(7) 0.3193(7) 0.4252(6) 0.040(2) Uani 1 1 d . . . . .
H34 H 0.369089 0.267489 0.406519 0.048 Uiso 1 1 calc R U . . .
C35 C 0.5623(6) 0.6459(6) 1.0327(5) 0.0299(18) Uani 1 1 d . . . . .
H35 H 0.548401 0.572717 1.025405 0.036 Uiso 1 1 calc R U . . .
C36 C 0.6865(7) 0.3035(7) 0.7507(6) 0.037(2) Uani 1 1 d . . . . .
H36 H 0.754901 0.277583 0.759070 0.044 Uiso 1 1 calc R U . . .
C37 C 0.3171(7) 0.2512(6) 0.6715(6) 0.0328(19) Uani 1 1 d . . . . .
H37 H 0.256639 0.208422 0.651581 0.039 Uiso 1 1 calc R U . . .
C38 C 0.7300(6) 0.5900(8) 0.8140(6) 0.039(2) Uani 1 1 d . . . . .
H38 H 0.784686 0.640023 0.834158 0.047 Uiso 1 1 calc R U . . .
C39 C 0.5040(7) 0.8187(7) 1.0271(6) 0.035(2) Uani 1 1 d . . . . .
H39 H 0.450074 0.865571 1.015129 0.043 Uiso 1 1 calc R U . . .
C40 C 0.7502(6) 0.4862(8) 0.7992(6) 0.039(2) Uani 1 1 d . . . . .
H40 H 0.819717 0.464227 0.810135 0.046 Uiso 1 1 calc R U . . .
C41 C 0.0162(7) 0.2704(7) 0.7658(7) 0.039(2) Uani 1 1 d . . . . .
H41 H 0.007862 0.197403 0.748655 0.047 Uiso 1 1 calc R U . . .
C42 C 0.1126(6) 0.9837(7) 0.9314(7) 0.037(2) Uani 1 1 d . . . . .
H42 H 0.081275 0.964602 0.992093 0.045 Uiso 1 1 calc R U . . .
C43 C 0.0346(6) 0.8952(7) 0.5691(7) 0.042(2) Uani 1 1 d . . . . .
H43 H 0.060367 0.918200 0.507640 0.050 Uiso 1 1 calc R U . . .
C44 C 0.7453(7) 0.9815(7) 0.7300(8) 0.046(2) Uani 1 1 d . . . . .
H44 H 0.817728 0.995783 0.746647 0.055 Uiso 1 1 calc R U . . .
C45 C 0.6029(7) 0.8565(7) 1.0572(6) 0.039(2) Uani 1 1 d . . . . .
H45 H 0.616303 0.929649 1.067051 0.047 Uiso 1 1 calc R U . . .
C46 C 0.6840(7) 0.7895(8) 1.0735(6) 0.041(2) Uani 1 1 d . . . . .
H46 H 0.752902 0.816019 1.092461 0.049 Uiso 1 1 calc R U . . .
C47 C 0.6742(7) 0.9648(7) 0.8047(7) 0.042(2) Uani 1 1 d . . . . .
H47 H 0.697906 0.968746 0.873264 0.050 Uiso 1 1 calc R U . . .
C48 C 0.7100(6) 0.9772(7) 0.6300(7) 0.040(2) Uani 1 1 d . . . . .
H48 H 0.758339 0.990185 0.578157 0.048 Uiso 1 1 calc R U . . .
C49 C 0.0030(6) 0.3405(7) 0.6938(7) 0.041(2) Uani 1 1 d . . . . .
H49 H -0.014364 0.314843 0.626015 0.049 Uiso 1 1 calc R U . . .
C50 C 0.0420(7) 0.3105(7) 0.8639(6) 0.039(2) Uani 1 1 d . . . . .
H50 H 0.049512 0.263902 0.915027 0.047 Uiso 1 1 calc R U . . .

loop_
_atom_site_aniso_label
_atom_site_aniso_U_11
_atom_site_aniso_U_22
_atom_site_aniso_U_33
_atom_site_aniso_U_23
_atom_site_aniso_U_13
_atom_site_aniso_U_12
Se01 0.0213(4) 0.0258(4) 0.0241(4) 0.0047(3) 0.0056(3) 0.0022(3)
Se02 0.0237(4) 0.0277(4) 0.0255(4) 0.0084(3) 0.0061(3) 0.0015(3)
Se03 0.0256(4) 0.0253(4) 0.0246(4) 0.0110(3) -0.0012(3) 0.0015(3)
Se04 0.0299(4) 0.0251(4) 0.0247(4) 0.0096(3) 0.0015(3) -0.0023(3)
Cu1 0.0161(4) 0.0181(4) 0.0221(4) 0.0053(3) 0.0004(3) 0.0043(3)
O1 0.020(2) 0.022(3) 0.028(3) 0.008(2) 0.003(2) 0.003(2)
O2 0.020(2) 0.019(3) 0.025(3) 0.007(2) -0.005(2) -0.001(2)
N1 0.021(3) 0.019(3) 0.021(3) 0.008(2) 0.000(2) 0.005(2)
N2 0.015(3) 0.032(4) 0.021(3) 0.008(3) -0.001(2) 0.001(3)
C1 0.010(3) 0.022(4) 0.019(3) 0.000(3) -0.003(2) -0.001(3)
O3 0.050(4) 0.033(4) 0.093(5) 0.020(4) 0.028(4) 0.021(3)
C2 0.019(3) 0.017(4) 0.023(4) 0.008(3) -0.001(3) 0.003(3)
C3 0.023(4) 0.020(4) 0.018(3) 0.001(3) -0.002(3) 0.002(3)
C4 0.019(3) 0.021(4) 0.021(3) 0.006(3) -0.004(3) 0.000(3)
C5 0.019(3) 0.019(4) 0.023(4) 0.006(3) 0.001(3) -0.002(3)
C6 0.026(4) 0.035(5) 0.013(3) 0.009(3) 0.007(3) 0.012(3)
O4 0.048(4) 0.069(5) 0.093(5) 0.052(4) 0.030(4) 0.035(4)
C7 0.017(3) 0.026(4) 0.029(4) 0.009(3) -0.006(3) -0.001(3)
C8 0.022(4) 0.031(4) 0.021(4) 0.009(3) -0.012(3) -0.002(3)
C9 0.028(4) 0.026(4) 0.017(3) 0.008(3) 0.004(3) 0.010(3)
C10 0.027(4) 0.022(4) 0.031(4) 0.003(3) 0.000(3) 0.004(3)
C11 0.024(4) 0.027(4) 0.020(4) 0.003(3) 0.001(3) -0.005(3)
C12 0.020(4) 0.033(4) 0.017(3) 0.000(3) -0.005(3) -0.002(3)
C13 0.017(3) 0.018(4) 0.043(5) 0.002(3) 0.012(3) 0.007(3)
C14 0.016(3) 0.025(4) 0.034(4) 0.011(3) -0.004(3) 0.007(3)
C15 0.013(3) 0.032(4) 0.027(4) 0.006(3) 0.004(3) -0.001(3)
C16 0.043(5) 0.026(4) 0.021(4) 0.010(3) 0.004(3) 0.014(4)
C17 0.022(4) 0.022(4) 0.033(4) 0.003(3) 0.001(3) 0.000(3)
C18 0.023(4) 0.027(4) 0.014(3) 0.007(3) 0.001(3) 0.007(3)
C19 0.041(5) 0.018(4) 0.025(4) 0.012(3) -0.002(3) 0.009(3)
C20 0.035(5) 0.028(5) 0.035(4) -0.004(4) -0.005(4) -0.009(4)
C21 0.031(4) 0.030(4) 0.026(4) 0.009(3) 0.001(3) -0.005(3)
C22 0.061(6) 0.024(4) 0.026(4) 0.001(3) 0.002(4) -0.005(4)
C23 0.024(4) 0.032(4) 0.017(3) 0.012(3) -0.003(3) -0.001(3)
C24 0.023(4) 0.041(5) 0.025(4) 0.009(4) 0.003(3) 0.008(4)
C25 0.023(4) 0.034(5) 0.030(4) 0.012(3) 0.003(3) -0.001(3)
C26 0.037(5) 0.019(4) 0.033(4) 0.006(3) 0.007(4) 0.014(3)
C27 0.031(4) 0.028(4) 0.029(4) 0.003(3) 0.010(3) 0.003(3)
C28 0.020(4) 0.059(6) 0.027(4) 0.008(4) -0.003(3) 0.005(4)
C29 0.028(4) 0.039(5) 0.030(4) 0.000(4) -0.001(3) 0.007(4)
C30 0.031(4) 0.032(5) 0.029(4) -0.001(3) -0.001(3) 0.001(4)
C31 0.057(6) 0.032(5) 0.035(5) 0.013(4) 0.010(4) 0.025(5)
C32 0.063(6) 0.019(4) 0.027(4) 0.002(3) 0.008(4) 0.013(4)
C33 0.039(5) 0.025(4) 0.035(4) 0.015(4) 0.015(4) 0.016(4)
C34 0.054(6) 0.033(5) 0.032(5) 0.000(4) 0.005(4) 0.007(4)
C35 0.027(4) 0.032(5) 0.032(4) 0.009(4) 0.000(3) 0.005(3)
C36 0.033(5) 0.047(6) 0.033(4) 0.011(4) 0.009(4) 0.028(4)
C37 0.049(5) 0.019(4) 0.031(4) 0.006(3) -0.010(4) 0.001(4)
C38 0.023(4) 0.063(7) 0.032(5) 0.013(4) -0.005(3) -0.006(4)
C39 0.041(5) 0.033(5) 0.034(4) 0.012(4) -0.008(4) 0.000(4)
C40 0.026(4) 0.061(7) 0.032(4) 0.014(4) 0.006(3) 0.022(4)
C41 0.038(5) 0.024(4) 0.057(6) 0.006(4) 0.013(4) 0.005(4)
C42 0.027(4) 0.029(5) 0.057(6) 0.005(4) 0.017(4) 0.014(4)
C43 0.021(4) 0.048(6) 0.062(6) 0.031(5) 0.006(4) 0.008(4)
C44 0.030(5) 0.037(5) 0.073(7) 0.013(5) 0.005(5) 0.003(4)
C45 0.040(5) 0.040(5) 0.038(5) 0.011(4) -0.016(4) -0.013(4)
C46 0.032(5) 0.055(6) 0.033(5) 0.004(4) -0.008(4) -0.006(4)
C47 0.036(5) 0.044(6) 0.046(5) 0.010(4) -0.002(4) -0.002(4)
C48 0.032(5) 0.032(5) 0.058(6) 0.013(4) 0.023(4) 0.012(4)
C49 0.033(5) 0.042(6) 0.048(5) 0.008(4) 0.002(4) -0.007(4)
C50 0.045(5) 0.033(5) 0.042(5) 0.023(4) 0.000(4) 0.008(4)

loop_
_atom_type_symbol
_atom_type_description
_atom_type_scat_dispersion_real
_atom_type_scat_dispersion_imag
_atom_type_scat_source
C C 0.0033 0.0016 'International Tables Vol C Tables 4.2.6.8 and 6.1.1.4'
H H 0.0000 0.0000 'International Tables Vol C Tables 4.2.6.8 and 6.1.1.4'
Cu Cu 0.3201 1.2651 'International Tables Vol C Tables 4.2.6.8 and 6.1.1.4'
N N 0.0061 0.0033 'International Tables Vol C Tables 4.2.6.8 and 6.1.1.4'
O O 0.0106 0.0060 'International Tables Vol C Tables 4.2.6.8 and 6.1.1.4'
Se Se -0.0929 2.2259 'International Tables Vol C Tables 4.2.6.8 and 6.1.1.4'

loop_
_geom_angle_atom_site_label_1
_geom_angle_atom_site_label_2
_geom_angle_atom_site_label_3
_geom_angle
_geom_angle_site_symmetry_1
_geom_angle_site_symmetry_3
_geom_angle_publ_flag
C18 Se01 C12 98.4(3) . . ?
C2 Se02 C15 99.8(3) . . ?
C5 Se03 C23 96.7(3) . . ?
C4 Se04 C13 100.5(3) . . ?
O2 Cu1 O1 97.8(2) . . ?
O2 Cu1 N2 169.0(2) . . ?
O1 Cu1 N2 91.3(2) . . ?
O2 Cu1 N1 89.3(2) . . ?
O1 Cu1 N1 171.7(2) . . ?
N2 Cu1 N1 82.2(2) . . ?
C3 O1 Cu1 121.7(4) . . ?
C1 O2 Cu1 123.5(4) . . ?
C19 N1 C9 118.6(6) . . ?
C19 N1 Cu1 129.2(5) . . ?
C9 N1 Cu1 112.2(5) . . ?
C25 N2 C6 117.9(6) . . ?
C25 N2 Cu1 129.3(5) . . ?
C6 N2 Cu1 112.8(5) . . ?
O2 C1 C12 124.2(6) . . ?
O2 C1 C2 118.6(6) . . ?
C12 C1 C2 117.2(6) . . ?
C7 C2 C1 120.1(6) . . ?
C7 C2 Se02 120.2(5) . . ?
C1 C2 Se02 119.4(5) . . ?
O1 C3 C5 123.6(6) . . ?
O1 C3 C4 118.8(6) . . ?
C5 C3 C4 117.5(6) . . ?
C10 C4 C3 120.0(6) . . ?
C10 C4 Se04 120.2(5) . . ?
C3 C4 Se04 119.4(5) . . ?
C11 C5 C3 121.3(6) . . ?
C11 C5 Se03 120.4(5) . . ?
C3 C5 Se03 118.3(5) . . ?
N2 C6 C24 123.7(7) . . ?
N2 C6 C9 115.7(6) . . ?
C24 C6 C9 120.5(7) . . ?
C2 C7 C14 120.2(6) . . ?
C12 C8 C14 120.8(7) . . ?
C12 C8 H8 119.6 . . ?
C14 C8 H8 119.6 . . ?
N1 C9 C16 122.5(7) . . ?
N1 C9 C6 117.1(7) . . ?
C16 C9 C6 120.4(7) . . ?
C4 C10 C17 121.4(7) . . ?
C4 C10 H10 119.3 . . ?
C17 C10 H10 119.3 . . ?
C5 C11 C17 121.1(6) . . ?
C5 C11 H11 119.5 . . ?
C17 C11 H11 119.5 . . ?
C8 C12 C1 122.0(7) . . ?
C8 C12 Se01 119.8(5) . . ?
C1 C12 Se01 118.1(5) . . ?
C29 C13 C26 118.1(7) . . ?
C29 C13 Se04 124.8(5) . . ?
C26 C13 Se04 117.0(6) . . ?
C8 C14 C7 119.2(7) . . ?
C8 C14 C43 119.6(7) . . ?
C7 C14 C43 121.2(7) . . ?
C21 C15 C33 119.5(8) . . ?
C21 C15 Se02 123.5(6) . . ?
C33 C15 Se02 116.9(6) . . ?
C32 C16 C9 118.0(7) . . ?
C32 C16 C31 124.6(8) . . ?
C9 C16 C31 117.3(8) . . ?
C11 C17 C10 118.3(7) . . ?
C11 C17 C42 119.5(7) . . ?
C10 C17 C42 122.2(7) . . ?
C30 C18 C27 118.2(7) . . ?
C30 C18 Se01 123.7(6) . . ?
C27 C18 Se01 118.1(5) . . ?
N1 C19 C37 122.3(7) . . ?
N1 C19 H19 118.8 . . ?
C37 C19 H19 118.8 . . ?
C30 C20 C22 120.6(8) . . ?
C30 C20 H20 119.7 . . ?
C22 C20 H20 119.7 . . ?
C15 C21 C49 120.0(7) . . ?
C15 C21 H21 120.0 . . ?
C49 C21 H21 120.0 . . ?
C34 C22 C20 118.2(8) . . ?
C34 C22 H22 120.9 . . ?
C20 C22 H22 120.9 . . ?
C35 C23 C39 118.5(7) . . ?
C35 C23 Se03 119.9(6) . . ?
C39 C23 Se03 121.6(6) . . ?
C40 C24 C6 116.4(8) . . ?
C40 C24 C36 124.9(8) . . ?
C6 C24 C36 118.7(8) . . ?
N2 C25 C38 122.1(8) . . ?
N2 C25 H25 119.0 . . ?
C38 C25 H25 119.0 . . ?
C48 C26 C13 121.1(8) . . ?
C48 C26 H26 119.4 . . ?
C13 C26 H26 119.4 . . ?
C34 C27 C18 121.3(8) . . ?
C34 C27 H27 119.3 . . ?
C18 C27 H27 119.3 . . ?
C35 C28 C46 120.8(8) . . ?
C35 C28 H28 119.6 . . ?
C46 C28 H28 119.6 . . ?
C47 C29 C13 119.7(8) . . ?
C47 C29 H29 120.2 . . ?
C13 C29 H29 120.2 . . ?
C20 C30 C18 120.7(8) . . ?
C20 C30 H30 119.7 . . ?
C18 C30 H30 119.7 . . ?
C36 C31 C16 121.6(8) . . ?
C36 C31 H31 119.2 . . ?
C16 C31 H31 119.2 . . ?
C37 C32 C16 118.5(8) . . ?
C37 C32 H32 120.7 . . ?
C16 C32 H32 120.7 . . ?
C50 C33 C15 119.3(8) . . ?
C50 C33 H33 120.4 . . ?
C15 C33 H33 120.4 . . ?
C27 C34 C22 120.9(8) . . ?
C27 C34 H34 119.5 . . ?
C22 C34 H34 119.5 . . ?
C28 C35 C23 121.6(8) . . ?
C28 C35 H35 119.2 . . ?
C23 C35 H35 119.2 . . ?
C31 C36 C24 121.6(8) . . ?
C31 C36 H36 119.2 . . ?
C24 C36 H36 119.2 . . ?
C32 C37 C19 119.9(8) . . ?
C32 C37 H37 120.1 . . ?
C19 C37 H37 120.1 . . ?
C40 C38 C25 118.4(8) . . ?
C40 C38 H38 120.8 . . ?
C25 C38 H38 120.8 . . ?
C45 C39 C23 119.9(8) . . ?
C45 C39 H39 120.0 . . ?
C23 C39 H39 120.0 . . ?
C38 C40 C24 121.5(8) . . ?
C38 C40 H40 119.3 . . ?
C24 C40 H40 119.3 . . ?
C49 C41 C50 117.6(8) . . ?
C49 C41 H41 121.2 . . ?
C50 C41 H41 121.2 . . ?
O3 C42 C17 124.8(8) . . ?
O3 C42 H42 117.6 . . ?
C17 C42 H42 117.6 . . ?
O4 C43 C14 124.3(8) . . ?
O4 C43 H43 117.8 . . ?
C14 C43 H43 117.8 . . ?
C47 C44 C48 119.1(8) . . ?
C47 C44 H44 120.4 . . ?
C48 C44 H44 120.4 . . ?
C39 C45 C46 121.3(9) . . ?
C39 C45 H45 119.4 . . ?
C46 C45 H45 119.4 . . ?
C28 C46 C45 118.0(8) . . ?
C28 C46 H46 121.0 . . ?
C45 C46 H46 121.0 . . ?
C44 C47 C29 121.2(9) . . ?
C44 C47 H47 119.4 . . ?
C29 C47 H47 119.4 . . ?
C26 C48 C44 120.7(8) . . ?
C26 C48 H48 119.7 . . ?
C44 C48 H48 119.7 . . ?
C41 C49 C21 121.8(8) . . ?
C41 C49 H49 119.1 . . ?
C21 C49 H49 119.1 . . ?
C33 C50 C41 121.8(7) . . ?
C33 C50 H50 119.1 . . ?
C41 C50 H50 119.1 . . ?

loop_
_geom_bond_atom_site_label_1
_geom_bond_atom_site_label_2
_geom_bond_distance
_geom_bond_site_symmetry_2
_geom_bond_publ_flag
Se01 C18 1.910(7) . ?
Se01 C12 1.917(7) . ?
Se02 C2 1.890(6) . ?
Se02 C15 1.917(8) . ?
Se03 C5 1.912(7) . ?
Se03 C23 1.937(7) . ?
Se04 C4 1.901(6) . ?
Se04 C13 1.909(7) . ?
Cu1 O2 1.923(5) . ?
Cu1 O1 1.927(5) . ?
Cu1 N2 1.990(6) . ?
Cu1 N1 2.004(6) . ?
O1 C3 1.305(8) . ?
O2 C1 1.299(8) . ?
N1 C19 1.313(9) . ?
N1 C9 1.349(9) . ?
N2 C25 1.331(9) . ?
N2 C6 1.365(9) . ?
C1 C12 1.415(9) . ?
C1 C2 1.442(9) . ?
O3 C42 1.201(10) . ?
C2 C7 1.389(10) . ?
C3 C5 1.399(9) . ?
C3 C4 1.434(10) . ?
C4 C10 1.383(10) . ?
C5 C11 1.389(10) . ?
C6 C24 1.395(10) . ?
C6 C9 1.417(10) . ?
O4 C43 1.242(10) . ?
C7 C14 1.417(9) . ?
C8 C12 1.360(10) . ?
C8 C14 1.402(10) . ?
C8 H8 0.9500 . ?
C9 C16 1.410(10) . ?
C10 C17 1.406(10) . ?
C10 H10 0.9500 . ?
C11 C17 1.391(10) . ?
C11 H11 0.9500 . ?
C13 C29 1.396(10) . ?
C13 C26 1.412(9) . ?
C14 C43 1.449(11) . ?
C15 C21 1.369(10) . ?
C15 C33 1.405(10) . ?
C16 C32 1.387(12) . ?
C16 C31 1.454(11) . ?
C17 C42 1.451(10) . ?
C18 C30 1.386(10) . ?
C18 C27 1.387(10) . ?
C19 C37 1.400(10) . ?
C19 H19 0.9500 . ?
C20 C30 1.380(10) . ?
C20 C22 1.396(12) . ?
C20 H20 0.9500 . ?
C21 C49 1.393(11) . ?
C21 H21 0.9500 . ?
C22 C34 1.384(12) . ?
C22 H22 0.9500 . ?
C23 C35 1.370(10) . ?
C23 C39 1.398(11) . ?
C24 C40 1.381(12) . ?
C24 C36 1.427(12) . ?
C25 C38 1.410(11) . ?
C25 H25 0.9500 . ?
C26 C48 1.353(11) . ?
C26 H26 0.9500 . ?
C27 C34 1.363(11) . ?
C27 H27 0.9500 . ?
C28 C35 1.367(11) . ?
C28 C46 1.381(12) . ?
C28 H28 0.9500 . ?
C29 C47 1.386(11) . ?
C29 H29 0.9500 . ?
C30 H30 0.9500 . ?
C31 C36 1.330(12) . ?
C31 H31 0.9500 . ?
C32 C37 1.375(11) . ?
C32 H32 0.9500 . ?
C33 C50 1.385(11) . ?
C33 H33 0.9500 . ?
C34 H34 0.9500 . ?
C35 H35 0.9500 . ?
C36 H36 0.9500 . ?
C37 H37 0.9500 . ?
C38 C40 1.369(12) . ?
C38 H38 0.9500 . ?
C39 C45 1.371(11) . ?
C39 H39 0.9500 . ?
C40 H40 0.9500 . ?
C41 C49 1.382(12) . ?
C41 C50 1.387(12) . ?
C41 H41 0.9500 . ?
C42 H42 0.9500 . ?
C43 H43 0.9500 . ?
C44 C47 1.375(12) . ?
C44 C48 1.389(12) . ?
C44 H44 0.9500 . ?
C45 C46 1.393(12) . ?
C45 H45 0.9500 . ?
C46 H46 0.9500 . ?
C47 H47 0.9500 . ?
C48 H48 0.9500 . ?
C49 H49 0.9500 . ?
C50 H50 0.9500 . ?

loop_
_geom_torsion_atom_site_label_1
_geom_torsion_atom_site_label_2
_geom_torsion_atom_site_label_3
_geom_torsion_atom_site_label_4
_geom_torsion
_geom_torsion_site_symmetry_1
_geom_torsion_site_symmetry_2
_geom_torsion_site_symmetry_3
_geom_torsion_site_symmetry_4
_geom_torsion_publ_flag
Cu1 O2 C1 C12 42.9(9) . . . . ?
Cu1 O2 C1 C2 -139.6(5) . . . . ?
O2 C1 C2 C7 174.0(6) . . . . ?
C12 C1 C2 C7 -8.3(10) . . . . ?
O2 C1 C2 Se02 0.0(9) . . . . ?
C12 C1 C2 Se02 177.7(5) . . . . ?
C15 Se02 C2 C7 129.3(6) . . . . ?
C15 Se02 C2 C1 -56.7(6) . . . . ?
Cu1 O1 C3 C5 48.2(9) . . . . ?
Cu1 O1 C3 C4 -133.7(5) . . . . ?
O1 C3 C4 C10 174.9(6) . . . . ?
C5 C3 C4 C10 -6.8(10) . . . . ?
O1 C3 C4 Se04 2.0(9) . . . . ?
C5 C3 C4 Se04 -179.7(5) . . . . ?
O1 C3 C5 C11 -176.8(7) . . . . ?
C4 C3 C5 C11 5.0(10) . . . . ?
O1 C3 C5 Se03 3.4(9) . . . . ?
C4 C3 C5 Se03 -174.8(5) . . . . ?
C25 N2 C6 C24 0.7(10) . . . . ?
Cu1 N2 C6 C24 -179.5(5) . . . . ?
C25 N2 C6 C9 179.9(6) . . . . ?
Cu1 N2 C6 C9 -0.2(7) . . . . ?
C1 C2 C7 C14 3.5(11) . . . . ?
Se02 C2 C7 C14 177.4(5) . . . . ?
C19 N1 C9 C16 0.4(9) . . . . ?
Cu1 N1 C9 C16 -179.2(5) . . . . ?
C19 N1 C9 C6 -179.5(6) . . . . ?
Cu1 N1 C9 C6 0.9(7) . . . . ?
N2 C6 C9 N1 -0.5(9) . . . . ?
C24 C6 C9 N1 178.8(6) . . . . ?
N2 C6 C9 C16 179.7(6) . . . . ?
C24 C6 C9 C16 -1.0(10) . . . . ?
C3 C4 C10 C17 3.2(11) . . . . ?
Se04 C4 C10 C17 176.1(5) . . . . ?
C3 C5 C11 C17 0.5(11) . . . . ?
Se03 C5 C11 C17 -179.7(5) . . . . ?
C14 C8 C12 C1 -2.0(11) . . . . ?
C14 C8 C12 Se01 -177.6(5) . . . . ?
O2 C1 C12 C8 -174.8(7) . . . . ?
C2 C1 C12 C8 7.7(10) . . . . ?
O2 C1 C12 Se01 0.9(9) . . . . ?
C2 C1 C12 Se01 -176.6(5) . . . . ?
C12 C8 C14 C7 -3.2(11) . . . . ?
C12 C8 C14 C43 177.5(7) . . . . ?
C2 C7 C14 C8 2.4(11) . . . . ?
C2 C7 C14 C43 -178.3(8) . . . . ?
N1 C9 C16 C32 -1.6(10) . . . . ?
C6 C9 C16 C32 178.3(6) . . . . ?
N1 C9 C16 C31 -178.9(6) . . . . ?
C6 C9 C16 C31 1.0(10) . . . . ?
C5 C11 C17 C10 -4.3(11) . . . . ?
C5 C11 C17 C42 177.1(7) . . . . ?
C4 C10 C17 C11 2.4(11) . . . . ?
C4 C10 C17 C42 -179.0(7) . . . . ?
C9 N1 C19 C37 0.0(10) . . . . ?
Cu1 N1 C19 C37 179.5(5) . . . . ?
C33 C15 C21 C49 0.1(11) . . . . ?
Se02 C15 C21 C49 -176.7(6) . . . . ?
C30 C20 C22 C34 0.9(12) . . . . ?
N2 C6 C24 C40 0.3(10) . . . . ?
C9 C6 C24 C40 -178.9(6) . . . . ?
N2 C6 C24 C36 179.9(6) . . . . ?
C9 C6 C24 C36 0.7(10) . . . . ?
C6 N2 C25 C38 -0.9(10) . . . . ?
Cu1 N2 C25 C38 179.2(5) . . . . ?
C29 C13 C26 C48 0.9(11) . . . . ?
Se04 C13 C26 C48 178.8(6) . . . . ?
C30 C18 C27 C34 -1.4(11) . . . . ?
Se01 C18 C27 C34 178.1(6) . . . . ?
C26 C13 C29 C47 -1.3(12) . . . . ?
Se04 C13 C29 C47 -179.0(6) . . . . ?
C22 C20 C30 C18 -0.4(12) . . . . ?
C27 C18 C30 C20 0.7(11) . . . . ?
Se01 C18 C30 C20 -178.8(5) . . . . ?
C32 C16 C31 C36 -177.7(8) . . . . ?
C9 C16 C31 C36 -0.6(11) . . . . ?
C9 C16 C32 C37 2.4(10) . . . . ?
C31 C16 C32 C37 179.5(7) . . . . ?
C21 C15 C33 C50 -2.1(11) . . . . ?
Se02 C15 C33 C50 174.9(6) . . . . ?
C18 C27 C34 C22 1.9(12) . . . . ?
C20 C22 C34 C27 -1.6(12) . . . . ?
C46 C28 C35 C23 0.5(12) . . . . ?
C39 C23 C35 C28 -1.3(11) . . . . ?
Se03 C23 C35 C28 177.6(6) . . . . ?
C16 C31 C36 C24 0.3(12) . . . . ?
C40 C24 C36 C31 179.3(8) . . . . ?
C6 C24 C36 C31 -0.3(11) . . . . ?
C16 C32 C37 C19 -2.1(11) . . . . ?
N1 C19 C37 C32 0.9(11) . . . . ?
N2 C25 C38 C40 0.2(11) . . . . ?
C35 C23 C39 C45 0.4(11) . . . . ?
Se03 C23 C39 C45 -178.4(6) . . . . ?
C25 C38 C40 C24 0.8(11) . . . . ?
C6 C24 C40 C38 -1.0(11) . . . . ?
C36 C24 C40 C38 179.4(7) . . . . ?
C11 C17 C42 O3 179.5(9) . . . . ?
C10 C17 C42 O3 1.0(14) . . . . ?
C8 C14 C43 O4 -177.3(9) . . . . ?
C7 C14 C43 O4 3.4(14) . . . . ?
C23 C39 C45 C46 1.1(12) . . . . ?
C35 C28 C46 C45 1.0(12) . . . . ?
C39 C45 C46 C28 -1.9(12) . . . . ?
C48 C44 C47 C29 1.0(14) . . . . ?
C13 C29 C47 C44 0.4(13) . . . . ?
C13 C26 C48 C44 0.4(12) . . . . ?
C47 C44 C48 C26 -1.4(13) . . . . ?
C50 C41 C49 C21 -0.3(13) . . . . ?
C15 C21 C49 C41 1.1(12) . . . . ?
C15 C33 C50 C41 3.0(12) . . . . ?
C49 C41 C50 C33 -1.8(13) . . . . ?
